data_1574786
loop_
_publ_author_name
'Knez, Damijan'
'\<Sterman, Andrej'
'Sosi\<c, Izidor'
'Perdih, Franc'
'Nu\~nez, Gonzalo D.'
'Knafli\<c, Tilen'
'Ar\<con, Denis'
'Besora, Maria'
'Carb\'o, Jorge J.'
'Fern\'andez, Elena'
'\<Casar, Zdenko'

_publ_section_title
;
 Access to amidines via C(sp2)--N coupling of trifluoroborate-iminiums
 with N-fluorobenzenesulfonimide
;
_journal_issue 26
_journal_name_full 'Chemical Science'
_journal_page_first 12012
_journal_page_last 12023
_journal_paper_doi 10.1039/D5SC02912K
_journal_volume 16
_journal_year 2025
_chemical_formula_moiety 'C10 H12 N2 O2 S'
_chemical_formula_sum 'C10 H12 N2 O2 S'
_chemical_formula_weight 224.28
_space_group_crystal_system monoclinic
_space_group_IT_number 14
_space_group_name_Hall '-P 2ybc'
_space_group_name_H-M_alt 'P 1 21/c 1'
_atom_sites_solution_hydrogens mixed
_atom_sites_solution_primary dual
_audit_creation_method SHELXL-2018/3
_audit_update_record
;
2024-11-08 deposited with the CCDC.	2025-05-22 downloaded from the CCDC.
;
_cell_angle_alpha 90
_cell_angle_beta 110.069(8)
_cell_angle_gamma 90
_cell_formula_units_Z 4
_cell_length_a 8.4203(6)
_cell_length_b 17.4676(10)
_cell_length_c 7.2129(5)
_cell_measurement_reflns_used 3245
_cell_measurement_temperature 150.00(10)
_cell_measurement_theta_max 30.0880
_cell_measurement_theta_min 3.3820
_cell_volume 996.47(13)
_computing_cell_refinement 'CrysAlisPro 1.171.43.95a (Rigaku OD, 2023)'
_computing_data_collection 'CrysAlisPro 1.171.43.95a (Rigaku OD, 2023)'
_computing_data_reduction 'CrysAlisPro 1.171.43.95a (Rigaku OD, 2023)'
_computing_structure_refinement 'SHELXL-2018/3 (Sheldrick, 2018)'
_computing_structure_solution 'SHELXT 2018/2 (Sheldrick, 2018)'
_diffrn_ambient_temperature 150.00(10)
_diffrn_detector 'CCD plate'
_diffrn_detector_area_resol_mean 10.4933
_diffrn_detector_type Atlas
_diffrn_measured_fraction_theta_full 0.999
_diffrn_measured_fraction_theta_max 1.000
_diffrn_measurement_device 'four-circle diffractometer'
_diffrn_measurement_device_type 'SuperNova, Dual, Cu at home/near, Atlas'
_diffrn_measurement_method '\w scans'
_diffrn_radiation_monochromator mirror
_diffrn_radiation_probe x-ray
_diffrn_radiation_type MoK\a
_diffrn_radiation_wavelength 0.71073
_diffrn_reflns_av_R_equivalents 0.0335
_diffrn_reflns_av_unetI/netI 0.0405
_diffrn_reflns_Laue_measured_fraction_full 0.999
_diffrn_reflns_Laue_measured_fraction_max 1.000
_diffrn_reflns_limit_h_max 10
_diffrn_reflns_limit_h_min -10
_diffrn_reflns_limit_k_max 16
_diffrn_reflns_limit_k_min -22
_diffrn_reflns_limit_l_max 9
_diffrn_reflns_limit_l_min -9
_diffrn_reflns_number 7114
_diffrn_reflns_point_group_measured_fraction_full 0.999
_diffrn_reflns_point_group_measured_fraction_max 1.000
_diffrn_reflns_theta_full 25.242
_diffrn_reflns_theta_max 27.484
_diffrn_reflns_theta_min 2.575
_diffrn_source 'micro-focus sealed X-ray tube'
_diffrn_source_type 'SuperNova (Mo) X-ray Source'
_exptl_absorpt_coefficient_mu 0.305
_exptl_absorpt_correction_T_max 1.00000
_exptl_absorpt_correction_T_min 0.76529
_exptl_absorpt_correction_type multi-scan
_exptl_absorpt_process_details
;
CrysAlisPro 1.171.43.95a (Rigaku Oxford Diffraction, 2023)
Empirical absorption correction using spherical harmonics,
implemented in SCALE3 ABSPACK scaling algorithm.
;
_exptl_crystal_colour colourless
_exptl_crystal_density_diffrn 1.495
_exptl_crystal_description plate
_exptl_crystal_F_000 472
_exptl_crystal_size_max 0.600
_exptl_crystal_size_mid 0.150
_exptl_crystal_size_min 0.030
_refine_diff_density_max 0.452
_refine_diff_density_min -0.448
_refine_diff_density_rms 0.063
_refine_ls_extinction_method none
_refine_ls_goodness_of_fit_ref 1.025
_refine_ls_hydrogen_treatment mixed
_refine_ls_matrix_type full
_refine_ls_number_parameters 142
_refine_ls_number_reflns 2291
_refine_ls_number_restraints 2
_refine_ls_restrained_S_all 1.025
_refine_ls_R_factor_all 0.0492
_refine_ls_R_factor_gt 0.0367
_refine_ls_shift/su_max 0.000
_refine_ls_shift/su_mean 0.000
_refine_ls_structure_factor_coef Fsqd
_refine_ls_weighting_details 'w=1/[\s^2^(Fo^2^)+(0.0437P)^2^+0.4859P] where P=(Fo^2^+2Fc^2^)/3'
_refine_ls_weighting_scheme calc
_refine_ls_wR_factor_gt 0.0877
_refine_ls_wR_factor_ref 0.0948
_reflns_Friedel_coverage 0.000
_reflns_number_gt 1878
_reflns_number_total 2291
_reflns_threshold_expression 'I > 2\s(I)'
_cod_data_source_file d5sc02912k2.cif
_cod_data_source_block structure2e-moca254
_cod_depositor_comments 'Adding full bibliography for 1574783--1574790.cif.'
_cod_original_cell_volume 996.47(12)
_cod_original_sg_symbol_H-M 'P 21/c'
_cod_database_code 1574786
_shelx_shelxl_version_number 2018/3
_shelx_space_group_comment
;
The symmetry employed for this shelxl refinement is uniquely defined
by the following loop, which should always be used as a source of
symmetry information in preference to the above space-group names.
They are only intended as comments.
;
_shelx_estimated_absorpt_t_min 0.838
_shelx_estimated_absorpt_t_max 0.991

loop_
_space_group_symop_operation_xyz
'x, y, z'
'-x, y+1/2, -z+1/2'
'-x, -y, -z'
'x, -y-1/2, z-1/2'

loop_
_atom_site_label
_atom_site_type_symbol
_atom_site_fract_x
_atom_site_fract_y
_atom_site_fract_z
_atom_site_U_iso_or_equiv
_atom_site_adp_type
_atom_site_occupancy
_atom_site_site_symmetry_order
_atom_site_calc_flag
_atom_site_refinement_flags_posn
_atom_site_refinement_flags_adp
_atom_site_refinement_flags_occupancy
_atom_site_disorder_assembly
_atom_site_disorder_group
S1 S 0.32567(5) 0.63750(2) 0.86480(6) 0.01310(13) Uani 1 1 d . . . . .
O1 O 0.23162(16) 0.70591(7) 0.78088(18) 0.0187(3) Uani 1 1 d . . . . .
O2 O 0.31043(16) 0.61119(8) 1.04719(18) 0.0201(3) Uani 1 1 d . . . . .
N1 N 0.2535(2) 0.63814(9) 0.4311(2) 0.0172(3) Uani 1 1 d D . . . .
H1A H 0.253(3) 0.6810(10) 0.489(3) 0.021 Uiso 1 1 d D U . . .
H1B H 0.247(3) 0.6356(12) 0.309(2) 0.021 Uiso 1 1 d D U . . .
N2 N 0.28211(18) 0.56570(8) 0.7182(2) 0.0137(3) Uani 1 1 d . . . . .
C1 C 0.2607(2) 0.57336(10) 0.5280(2) 0.0126(3) Uani 1 1 d . . . . .
C2 C 0.2420(2) 0.50287(10) 0.4114(2) 0.0147(4) Uani 1 1 d . . . . .
H2 H 0.223191 0.509589 0.267754 0.018 Uiso 1 1 calc R U . . .
C3 C 0.3387(2) 0.43216(10) 0.5080(3) 0.0170(4) Uani 1 1 d . . . . .
H3A H 0.380603 0.397848 0.425693 0.020 Uiso 1 1 calc R U . . .
H3B H 0.413692 0.436243 0.647548 0.020 Uiso 1 1 calc R U . . .
C4 C 0.1540(2) 0.43523(10) 0.4660(3) 0.0175(4) Uani 1 1 d . . . . .
H4A H 0.114064 0.441307 0.579227 0.021 Uiso 1 1 calc R U . . .
H4B H 0.080967 0.402903 0.357321 0.021 Uiso 1 1 calc R U . . .
C5 C 0.5416(2) 0.65642(10) 0.9077(2) 0.0132(3) Uani 1 1 d . . . . .
C6 C 0.6604(2) 0.59950(10) 0.9917(2) 0.0166(4) Uani 1 1 d . . . . .
H6 H 0.626417 0.551784 1.029168 0.020 Uiso 1 1 calc R U . . .
C7 C 0.8284(2) 0.61358(12) 1.0198(3) 0.0202(4) Uani 1 1 d . . . . .
H7 H 0.910601 0.575192 1.076813 0.024 Uiso 1 1 calc R U . . .
C8 C 0.8785(2) 0.68328(12) 0.9654(3) 0.0219(4) Uani 1 1 d . . . . .
H8 H 0.994375 0.692414 0.985283 0.026 Uiso 1 1 calc R U . . .
C9 C 0.7596(2) 0.73936(11) 0.8823(3) 0.0217(4) Uani 1 1 d . . . . .
H9 H 0.794132 0.787015 0.845149 0.026 Uiso 1 1 calc R U . . .
C10 C 0.5898(2) 0.72643(10) 0.8527(3) 0.0167(4) Uani 1 1 d . . . . .
H10 H 0.507924 0.764933 0.795725 0.020 Uiso 1 1 calc R U . . .

loop_
_atom_site_aniso_label
_atom_site_aniso_U_11
_atom_site_aniso_U_22
_atom_site_aniso_U_33
_atom_site_aniso_U_23
_atom_site_aniso_U_13
_atom_site_aniso_U_12
S1 0.0159(2) 0.0113(2) 0.0132(2) -0.00184(16) 0.00645(16) -0.00004(16)
O1 0.0195(6) 0.0125(6) 0.0233(7) -0.0024(5) 0.0062(5) 0.0038(5)
O2 0.0250(7) 0.0235(7) 0.0150(6) -0.0023(5) 0.0112(5) -0.0029(6)
N1 0.0266(9) 0.0120(8) 0.0144(7) 0.0005(6) 0.0089(7) 0.0004(6)
N2 0.0194(8) 0.0093(7) 0.0134(7) -0.0013(6) 0.0069(6) -0.0015(6)
C1 0.0092(8) 0.0144(9) 0.0144(8) 0.0008(7) 0.0045(6) 0.0004(6)
C2 0.0178(9) 0.0130(9) 0.0135(8) -0.0012(7) 0.0058(7) -0.0004(7)
C3 0.0193(9) 0.0140(9) 0.0182(8) -0.0018(7) 0.0073(7) 0.0026(7)
C4 0.0192(9) 0.0121(9) 0.0219(9) -0.0021(7) 0.0081(7) -0.0023(7)
C5 0.0164(8) 0.0132(9) 0.0103(8) -0.0030(7) 0.0052(6) -0.0012(7)
C6 0.0226(9) 0.0134(9) 0.0139(8) 0.0003(7) 0.0064(7) 0.0009(7)
C7 0.0194(9) 0.0235(10) 0.0159(8) -0.0028(8) 0.0037(7) 0.0040(8)
C8 0.0174(9) 0.0297(11) 0.0197(9) -0.0063(8) 0.0078(7) -0.0051(8)
C9 0.0283(10) 0.0184(10) 0.0221(9) -0.0026(8) 0.0132(8) -0.0071(8)
C10 0.0217(9) 0.0123(9) 0.0168(8) -0.0019(7) 0.0075(7) -0.0010(7)

loop_
_atom_type_symbol
_atom_type_description
_atom_type_scat_dispersion_real
_atom_type_scat_dispersion_imag
_atom_type_scat_source
C C 0.0033 0.0016 'International Tables Vol C Tables 4.2.6.8 and 6.1.1.4'
H H 0.0000 0.0000 'International Tables Vol C Tables 4.2.6.8 and 6.1.1.4'
N N 0.0061 0.0033 'International Tables Vol C Tables 4.2.6.8 and 6.1.1.4'
O O 0.0106 0.0060 'International Tables Vol C Tables 4.2.6.8 and 6.1.1.4'
S S 0.1246 0.1234 'International Tables Vol C Tables 4.2.6.8 and 6.1.1.4'

loop_
_geom_angle_atom_site_label_1
_geom_angle_atom_site_label_2
_geom_angle_atom_site_label_3
_geom_angle
_geom_angle_site_symmetry_1
_geom_angle_site_symmetry_3
_geom_angle_publ_flag
O2 S1 O1 115.99(8) . . ?
O2 S1 N2 106.36(8) . . ?
O1 S1 N2 113.73(7) . . ?
O2 S1 C5 107.97(8) . . ?
O1 S1 C5 107.54(8) . . ?
N2 S1 C5 104.53(8) . . ?
C1 N1 H1A 119.7(14) . . ?
C1 N1 H1B 118.1(14) . . ?
H1A N1 H1B 122(2) . . ?
C1 N2 S1 121.54(12) . . ?
N1 C1 N2 126.76(16) . . ?
N1 C1 C2 116.05(15) . . ?
N2 C1 C2 117.19(15) . . ?
C1 C2 C3 119.08(14) . . ?
C1 C2 C4 118.08(15) . . ?
C3 C2 C4 58.53(11) . . ?
C1 C2 H2 116.3 . . ?
C3 C2 H2 116.3 . . ?
C4 C2 H2 116.3 . . ?
C4 C3 C2 60.91(12) . . ?
C4 C3 H3A 117.7 . . ?
C2 C3 H3A 117.7 . . ?
C4 C3 H3B 117.7 . . ?
C2 C3 H3B 117.7 . . ?
H3A C3 H3B 114.8 . . ?
C3 C4 C2 60.56(11) . . ?
C3 C4 H4A 117.7 . . ?
C2 C4 H4A 117.7 . . ?
C3 C4 H4B 117.7 . . ?
C2 C4 H4B 117.7 . . ?
H4A C4 H4B 114.8 . . ?
C10 C5 C6 121.08(16) . . ?
C10 C5 S1 119.91(14) . . ?
C6 C5 S1 118.99(14) . . ?
C7 C6 C5 118.89(17) . . ?
C7 C6 H6 120.6 . . ?
C5 C6 H6 120.6 . . ?
C6 C7 C8 120.67(18) . . ?
C6 C7 H7 119.7 . . ?
C8 C7 H7 119.7 . . ?
C9 C8 C7 119.97(17) . . ?
C9 C8 H8 120.0 . . ?
C7 C8 H8 120.0 . . ?
C8 C9 C10 120.34(18) . . ?
C8 C9 H9 119.8 . . ?
C10 C9 H9 119.8 . . ?
C5 C10 C9 119.05(17) . . ?
C5 C10 H10 120.5 . . ?
C9 C10 H10 120.5 . . ?

loop_
_geom_bond_atom_site_label_1
_geom_bond_atom_site_label_2
_geom_bond_distance
_geom_bond_site_symmetry_2
_geom_bond_publ_flag
S1 O2 1.4403(13) . ?
S1 O1 1.4465(13) . ?
S1 N2 1.5999(14) . ?
S1 C5 1.7678(18) . ?
N1 C1 1.320(2) . ?
N1 H1A 0.859(15) . ?
N1 H1B 0.867(15) . ?
N2 C1 1.328(2) . ?
C1 C2 1.469(2) . ?
C2 C3 1.512(2) . ?
C2 C4 1.517(2) . ?
C2 H2 1.0000 . ?
C3 C4 1.480(2) . ?
C3 H3A 0.9900 . ?
C3 H3B 0.9900 . ?
C4 H4A 0.9900 . ?
C4 H4B 0.9900 . ?
C5 C10 1.389(2) . ?
C5 C6 1.393(2) . ?
C6 C7 1.381(3) . ?
C6 H6 0.9500 . ?
C7 C8 1.388(3) . ?
C7 H7 0.9500 . ?
C8 C9 1.382(3) . ?
C8 H8 0.9500 . ?
C9 C10 1.390(3) . ?
C9 H9 0.9500 . ?
C10 H10 0.9500 . ?

loop_
_geom_hbond_atom_site_label_D
_geom_hbond_atom_site_label_H
_geom_hbond_atom_site_label_A
_geom_hbond_distance_DH
_geom_hbond_distance_HA
_geom_hbond_distance_DA
_geom_hbond_angle_DHA
_geom_hbond_site_symmetry_A
_geom_hbond_publ_flag
N1 H1A O1 0.859(15) 2.215(19) 2.850(2) 130.6(18) . yes
N1 H1B O2 0.867(15) 2.172(16) 3.005(2) 161.1(19) 1_554 yes

loop_
_geom_torsion_atom_site_label_1
_geom_torsion_atom_site_label_2
_geom_torsion_atom_site_label_3
_geom_torsion_atom_site_label_4
_geom_torsion
_geom_torsion_site_symmetry_1
_geom_torsion_site_symmetry_2
_geom_torsion_site_symmetry_3
_geom_torsion_site_symmetry_4
_geom_torsion_publ_flag
O2 S1 N2 C1 170.13(13) . . . . ?
O1 S1 N2 C1 41.24(16) . . . . ?
C5 S1 N2 C1 -75.77(15) . . . . ?
S1 N2 C1 N1 -7.8(3) . . . . ?
S1 N2 C1 C2 172.64(12) . . . . ?
N1 C1 C2 C3 145.96(16) . . . . ?
N2 C1 C2 C3 -34.4(2) . . . . ?
N1 C1 C2 C4 -146.40(16) . . . . ?
N2 C1 C2 C4 33.2(2) . . . . ?
C1 C2 C3 C4 106.92(17) . . . . ?
C1 C2 C4 C3 -108.63(17) . . . . ?
O2 S1 C5 C10 -128.60(14) . . . . ?
O1 S1 C5 C10 -2.76(16) . . . . ?
N2 S1 C5 C10 118.45(14) . . . . ?
O2 S1 C5 C6 53.15(15) . . . . ?
O1 S1 C5 C6 179.00(13) . . . . ?
N2 S1 C5 C6 -59.80(15) . . . . ?
C10 C5 C6 C7 -0.1(3) . . . . ?
S1 C5 C6 C7 178.11(13) . . . . ?
C5 C6 C7 C8 0.1(3) . . . . ?
C6 C7 C8 C9 0.0(3) . . . . ?
C7 C8 C9 C10 0.0(3) . . . . ?
C6 C5 C10 C9 0.1(3) . . . . ?
S1 C5 C10 C9 -178.09(13) . . . . ?
C8 C9 C10 C5 -0.1(3) . . . . ?
